data_4343759
loop_
_publ_author_name
'Cotton, F.A.'
'Mague, J.T.'

_publ_section_title
;
 The existence of the Re3 Cl9 cluster in anhydrous rhenium(III) chloride
 and its persistence in solutions of rhenium(III) chloride
;
_journal_name_full 'Inorganic Chemistry'
_journal_page_first 1402
_journal_page_last 1407
_journal_volume 3
_journal_year 1964
_chemical_formula_sum 'Cl9 Re3'
_chemical_name_systematic 'Re3 Cl9'
_space_group_IT_number 166
_symmetry_space_group_name_Hall '-R 3 2"'
_symmetry_space_group_name_H-M 'R -3 m :H'
_cell_angle_alpha 90
_cell_angle_beta 90
_cell_angle_gamma 120
_cell_formula_units_Z 6
_cell_length_a 10.33
_cell_length_b 10.33
_cell_length_c 20.36
_cell_volume 1881.521
_citation_journal_id_ASTM INOCAJ
_cod_data_source_file Cotton_INOCAJ_1964_997.cif
_cod_data_source_block Cl9Re3
_cod_database_code 4343759

loop_
_symmetry_equiv_pos_as_xyz
x,y,z
-y,x-y,z
-x+y,-x,z
y,x,-z
-x,-x+y,-z
x-y,-y,-z
-x,-y,-z
y,-x+y,-z
x-y,x,-z
-y,-x,z
x,x-y,z
-x+y,y,z
x+2/3,y+1/3,z+1/3
-y+2/3,x-y+1/3,z+1/3
-x+y+2/3,-x+1/3,z+1/3
y+2/3,x+1/3,-z+1/3
-x+2/3,-x+y+1/3,-z+1/3
x-y+2/3,-y+1/3,-z+1/3
-x+2/3,-y+1/3,-z+1/3
y+2/3,-x+y+1/3,-z+1/3
x-y+2/3,x+1/3,-z+1/3
-y+2/3,-x+1/3,z+1/3
x+2/3,x-y+1/3,z+1/3
-x+y+2/3,y+1/3,z+1/3
x+1/3,y+2/3,z+2/3
-y+1/3,x-y+2/3,z+2/3
-x+y+1/3,-x+2/3,z+2/3
y+1/3,x+2/3,-z+2/3
-x+1/3,-x+y+2/3,-z+2/3
x-y+1/3,-y+2/3,-z+2/3
-x+1/3,-y+2/3,-z+2/3
y+1/3,-x+y+2/3,-z+2/3
x-y+1/3,x+2/3,-z+2/3
-y+1/3,-x+2/3,z+2/3
x+1/3,x-y+2/3,z+2/3
-x+y+1/3,y+2/3,z+2/3

loop_
_atom_site_label
_atom_site_type_symbol
_atom_site_fract_x
_atom_site_fract_y
_atom_site_fract_z
_atom_site_occupancy
_atom_site_U_iso_or_equiv
Cl3 Cl-1 0.4918 -0.0164 0.388 1 0.0
Cl1 Cl-1 0.2292 -0.2292 0.2769 1 0.0
Cl2 Cl-1 0.2376 -0.2376 0.5045 1 0.0
Re1 Re+3 0.253 -0.253 0.3929 1 0.0
